data_4085163
loop_
_publ_author_name
'Fecker, Ann Christin'
'Cr\(aciun, Bogdan-Florin'
'Schweyen, Peter'
'Freytag, Matthias'
'Jones, Peter G.'
'Walter, Marc D.'

_publ_section_title
;
 Synthesis and Characterization of N-Donor-Functionalized Enantiomerically
 Pure Pentadienyl Ligands Derived from (1R)-(&#x2212;)-Myrtenal
;
_journal_issue 1
_journal_name_full Organometallics
_journal_page_first 146
_journal_paper_doi 10.1021/om501024j
_journal_volume 34
_journal_year 2015
_chemical_absolute_configuration ad
_chemical_formula_sum 'C28 H48 N P Si Zr'
_chemical_formula_weight 548.95
_chemical_name_systematic
; 
 ? 
;
_space_group_IT_number 20
_symmetry_cell_setting orthorhombic
_symmetry_space_group_name_Hall 'C 2c 2'
_symmetry_space_group_name_H-M 'C 2 2 21'
_atom_sites_solution_hydrogens geom
_atom_sites_solution_primary direct
_atom_sites_solution_secondary difmap
_audit_creation_method SHELXL-97
_cell_angle_alpha 90.00
_cell_angle_beta 90.00
_cell_angle_gamma 90.00
_cell_formula_units_Z 8
_cell_length_a 9.8671(3)
_cell_length_b 12.8873(4)
_cell_length_c 44.7904(13)
_cell_measurement_reflns_used 21325
_cell_measurement_temperature 100(2)
_cell_measurement_theta_max 29.3760
_cell_measurement_theta_min 2.5850
_cell_volume 5695.6(3)
_computing_cell_refinement
; 
CrysAlisPro, Agilent Technologies, 
Version 1.171.36.28 (release 01-02-2013 CrysAlis171 .NET) 
(compiled Feb  1 2013,16:14:44) 
;
_computing_data_collection
; 
CrysAlisPro, Agilent Technologies, 
Version 1.171.36.28 (release 01-02-2013 CrysAlis171 .NET) 
(compiled Feb  1 2013,16:14:44) 
;
_computing_data_reduction
; 
CrysAlisPro, Agilent Technologies, 
Version 1.171.36.28 (release 01-02-2013 CrysAlis171 .NET) 
(compiled Feb  1 2013,16:14:44) 
;
_computing_molecular_graphics 'Bruker XP'
_computing_publication_material SHELXL-97
_computing_structure_refinement 'SHELXL-97 (Sheldrick, 1997)'
_computing_structure_solution 'SHELXS-97 (Sheldrick, 1990)'
_diffrn_ambient_temperature 100(2)
_diffrn_detector_area_resol_mean 16.1419
_diffrn_measured_fraction_theta_full 0.985
_diffrn_measured_fraction_theta_max 0.974
_diffrn_measurement_device_type 'Oxford Diffraction Xcalibur, Eos'
_diffrn_measurement_method '\w scans'
_diffrn_radiation_monochromator graphite
_diffrn_radiation_source 'Enhance (Mo) X-ray Source'
_diffrn_radiation_type 'Mo K\a'
_diffrn_radiation_wavelength 0.71073
_diffrn_reflns_av_R_equivalents 0.0633
_diffrn_reflns_av_sigmaI/netI 0.0405
_diffrn_reflns_limit_h_max 13
_diffrn_reflns_limit_h_min -13
_diffrn_reflns_limit_k_max 18
_diffrn_reflns_limit_k_min -17
_diffrn_reflns_limit_l_max 62
_diffrn_reflns_limit_l_min -62
_diffrn_reflns_number 82038
_diffrn_reflns_theta_full 30.00
_diffrn_reflns_theta_max 30.14
_diffrn_reflns_theta_min 2.60
_exptl_absorpt_coefficient_mu 0.500
_exptl_absorpt_correction_T_max 1.00000
_exptl_absorpt_correction_T_min 0.93343
_exptl_absorpt_correction_type multi-scan
_exptl_absorpt_process_details
; 
CrysAlisPro, Agilent Technologies, 
Version 1.171.36.28 (release 01-02-2013 CrysAlis171 .NET) 
(compiled Feb  1 2013,16:14:44) 
;
_exptl_crystal_colour 'intense red'
_exptl_crystal_density_diffrn 1.280
_exptl_crystal_density_method 'not measured'
_exptl_crystal_description prism
_exptl_crystal_F_000 2336
_exptl_crystal_size_max 0.30
_exptl_crystal_size_mid 0.20
_exptl_crystal_size_min 0.10
_refine_diff_density_max 0.576
_refine_diff_density_min -1.331
_refine_diff_density_rms 0.093
_refine_ls_abs_structure_details 'Flack H D (1983), Acta Cryst. A39, 876-881'
_refine_ls_abs_structure_Flack 0.01(3)
_refine_ls_extinction_method none
_refine_ls_goodness_of_fit_ref 1.265
_refine_ls_hydrogen_treatment mixed
_refine_ls_matrix_type full
_refine_ls_number_parameters 340
_refine_ls_number_reflns 8086
_refine_ls_number_restraints 0
_refine_ls_restrained_S_all 1.265
_refine_ls_R_factor_all 0.0486
_refine_ls_R_factor_gt 0.0451
_refine_ls_shift/su_max 0.001
_refine_ls_shift/su_mean 0.000
_refine_ls_structure_factor_coef Fsqd
_refine_ls_weighting_details 'calc w=1/[\s^2^(Fo^2^)+(0.0000P)^2^+14.5593P] where P=(Fo^2^+2Fc^2^)/3'
_refine_ls_weighting_scheme calc
_refine_ls_wR_factor_gt 0.0755
_refine_ls_wR_factor_ref 0.0764
_reflns_number_gt 7759
_reflns_number_total 8086
_reflns_threshold_expression >2sigma(I)
_cod_data_source_file om501024j_si_002.cif
_cod_data_source_block ann52
_cod_depositor_comments 'Adding full bibliography for 4085149--4085163.cif.'
_cod_database_code 4085163

loop_
_symmetry_equiv_pos_as_xyz
'x, y, z'
'-x, -y, z+1/2'
'-x, y, -z+1/2'
'x, -y, -z'
'x+1/2, y+1/2, z'
'-x+1/2, -y+1/2, z+1/2'
'-x+1/2, y+1/2, -z+1/2'
'x+1/2, -y+1/2, -z'

loop_
_atom_site_label
_atom_site_type_symbol
_atom_site_fract_x
_atom_site_fract_y
_atom_site_fract_z
_atom_site_U_iso_or_equiv
_atom_site_adp_type
_atom_site_occupancy
_atom_site_symmetry_multiplicity
_atom_site_calc_flag
_atom_site_refinement_flags
Zr Zr 0.18882(3) 0.22367(2) 0.137940(6) 0.01010(5) Uani 1 1 d .
N N 0.4255(3) 0.1710(2) 0.04850(6) 0.0195(6) Uani 1 1 d .
Si Si 0.30474(10) 0.08421(6) 0.060706(16) 0.01509(16) Uani 1 1 d .
P P -0.09469(7) 0.18746(5) 0.13801(2) 0.01453(14) Uani 1 1 d .
C1 C 0.2983(3) 0.0804(2) 0.10232(6) 0.0126(5) Uani 1 1 d .
H1 H 0.376(4) 0.089(3) 0.1139(8) 0.015 Uiso 1 1 d .
C2 C 0.1855(4) 0.0404(2) 0.11657(6) 0.0118(5) Uani 1 1 d .
H2 H 0.118(4) 0.024(3) 0.1066(8) 0.024(10) Uiso 1 1 d .
C3 C 0.1499(3) 0.0361(2) 0.14736(6) 0.0116(6) Uani 1 1 d .
H3 H 0.064(4) 0.004(3) 0.1503(7) 0.016(9) Uiso 1 1 d .
C4 C 0.2275(3) 0.0636(2) 0.17305(6) 0.0119(6) Uani 1 1 d .
C5 C 0.3545(3) 0.1068(2) 0.17326(7) 0.0138(6) Uani 1 1 d .
H5 H 0.414(4) 0.103(3) 0.1586(8) 0.018(9) Uiso 1 1 d .
C6 C 0.4224(3) 0.1300(3) 0.20292(6) 0.0192(7) Uani 1 1 d .
H6A H 0.4497 0.2039 0.2035 0.023 Uiso 1 1 calc R
H6B H 0.5051 0.0871 0.2049 0.023 Uiso 1 1 calc R
C7 C 0.3269(3) 0.1072(3) 0.22896(6) 0.0223(7) Uani 1 1 d .
H7 H 0.3633 0.1236 0.2493 0.027 Uiso 1 1 calc R
C8 C 0.1849(4) 0.1532(2) 0.22175(6) 0.0215(6) Uani 1 1 d .
H8A H 0.1872 0.2171 0.2095 0.026 Uiso 1 1 calc R
H8B H 0.1251 0.1613 0.2393 0.026 Uiso 1 1 calc R
C9 C 0.1606(3) 0.0520(2) 0.20360(6) 0.0171(6) Uani 1 1 d .
H9 H 0.0657 0.0247 0.2036 0.021 Uiso 1 1 calc R
C10 C 0.2618(3) -0.0028(3) 0.22537(7) 0.0215(7) Uani 1 1 d .
C11 C 0.3463(3) -0.0931(3) 0.21382(8) 0.0276(8) Uani 1 1 d .
H11A H 0.4165 -0.1104 0.2285 0.041 Uiso 1 1 calc R
H11B H 0.3890 -0.0736 0.1949 0.041 Uiso 1 1 calc R
H11C H 0.2877 -0.1535 0.2107 0.041 Uiso 1 1 calc R
C12 C 0.1918(4) -0.0380(3) 0.25441(7) 0.0319(8) Uani 1 1 d .
H12A H 0.1389 -0.1010 0.2505 0.048 Uiso 1 1 calc R
H12B H 0.1314 0.0170 0.2615 0.048 Uiso 1 1 calc R
H12C H 0.2606 -0.0526 0.2696 0.048 Uiso 1 1 calc R
C13 C 0.3453(4) -0.0503(3) 0.04701(7) 0.0253(8) Uani 1 1 d .
H13A H 0.3350 -0.0529 0.0253 0.038 Uiso 1 1 calc R
H13B H 0.2832 -0.1001 0.0563 0.038 Uiso 1 1 calc R
H13C H 0.4388 -0.0679 0.0524 0.038 Uiso 1 1 calc R
C14 C 0.1353(3) 0.1194(3) 0.04548(7) 0.0224(7) Uani 1 1 d .
H14A H 0.1132 0.1908 0.0512 0.034 Uiso 1 1 calc R
H14B H 0.0667 0.0721 0.0536 0.034 Uiso 1 1 calc R
H14C H 0.1369 0.1137 0.0237 0.034 Uiso 1 1 calc R
C15 C 0.5666(3) 0.1529(3) 0.05692(7) 0.0256(8) Uani 1 1 d .
H15A H 0.5684 0.1046 0.0741 0.031 Uiso 1 1 calc R
H15B H 0.6064 0.2194 0.0636 0.031 Uiso 1 1 calc R
C16 C 0.6555(4) 0.1084(4) 0.03224(8) 0.0458(12) Uani 1 1 d .
H16A H 0.6182 0.0418 0.0256 0.069 Uiso 1 1 calc R
H16B H 0.7476 0.0979 0.0398 0.069 Uiso 1 1 calc R
H16C H 0.6579 0.1569 0.0154 0.069 Uiso 1 1 calc R
C17 C 0.4047(4) 0.2461(2) 0.02429(7) 0.0242(7) Uani 1 1 d .
H17A H 0.3063 0.2518 0.0203 0.029 Uiso 1 1 calc R
H17B H 0.4481 0.2189 0.0060 0.029 Uiso 1 1 calc R
C18 C 0.4603(4) 0.3535(3) 0.03055(8) 0.0330(9) Uani 1 1 d .
H18A H 0.4214 0.3800 0.0492 0.050 Uiso 1 1 calc R
H18B H 0.4364 0.4001 0.0141 0.050 Uiso 1 1 calc R
H18C H 0.5592 0.3500 0.0324 0.050 Uiso 1 1 calc R
C19 C 0.2409(3) 0.3353(2) 0.09768(7) 0.0170(6) Uani 1 1 d .
H19 H 0.237(4) 0.321(3) 0.0775(8) 0.025(10) Uiso 1 1 d .
C20 C 0.3657(3) 0.3168(2) 0.11286(7) 0.0178(6) Uani 1 1 d .
H20 H 0.433(4) 0.290(3) 0.1009(7) 0.022(9) Uiso 1 1 d .
C21 C 0.3937(3) 0.3253(2) 0.14374(7) 0.0164(6) Uani 1 1 d .
H21 H 0.478(4) 0.303(3) 0.1491(7) 0.020 Uiso 1 1 d .
C22 C 0.3054(4) 0.3504(2) 0.16722(6) 0.0168(6) Uani 1 1 d .
H22 H 0.341(3) 0.346(2) 0.1882(7) 0.013(8) Uiso 1 1 d .
C23 C 0.1692(3) 0.3833(2) 0.16591(7) 0.0175(7) Uani 1 1 d .
H23 H 0.127(4) 0.396(3) 0.1835(8) 0.022(10) Uiso 1 1 d .
C24 C 0.0884(3) 0.3959(2) 0.14031(8) 0.0169(6) Uani 1 1 d .
H24 H -0.008(3) 0.418(3) 0.1463(7) 0.015(9) Uiso 1 1 d .
C25 C 0.1193(4) 0.3749(2) 0.10991(8) 0.0187(7) Uani 1 1 d .
H25 H 0.051(4) 0.380(3) 0.0978(8) 0.023(10) Uiso 1 1 d .
C26 C -0.1566(3) 0.0910(2) 0.11146(7) 0.0212(7) Uani 1 1 d .
H26A H -0.2551 0.0840 0.1135 0.032 Uiso 1 1 calc R
H26B H -0.1133 0.0241 0.1155 0.032 Uiso 1 1 calc R
H26C H -0.1347 0.1133 0.0911 0.032 Uiso 1 1 calc R
C27 C -0.2112(3) 0.2929(2) 0.12921(7) 0.0225(7) Uani 1 1 d .
H27A H -0.3023 0.2647 0.1261 0.034 Uiso 1 1 calc R
H27B H -0.1808 0.3282 0.1110 0.034 Uiso 1 1 calc R
H27C H -0.2131 0.3424 0.1458 0.034 Uiso 1 1 calc R
C28 C -0.1707(3) 0.1388(2) 0.17268(7) 0.0223(7) Uani 1 1 d .
H28A H -0.1436 0.1834 0.1894 0.033 Uiso 1 1 calc R
H28B H -0.1394 0.0677 0.1764 0.033 Uiso 1 1 calc R
H28C H -0.2697 0.1392 0.1708 0.033 Uiso 1 1 calc R

loop_
_atom_site_aniso_label
_atom_site_aniso_U_11
_atom_site_aniso_U_22
_atom_site_aniso_U_33
_atom_site_aniso_U_23
_atom_site_aniso_U_13
_atom_site_aniso_U_12
Zr 0.00997(10) 0.00971(10) 0.01063(10) -0.00112(10) -0.00044(11) -0.00027(11)
N 0.0213(14) 0.0244(15) 0.0128(12) 0.0044(11) -0.0023(10) -0.0018(12)
Si 0.0195(4) 0.0159(4) 0.0099(3) 0.0005(3) -0.0018(4) -0.0002(4)
P 0.0110(3) 0.0108(3) 0.0218(3) 0.0025(3) -0.0003(3) 0.0009(2)
C1 0.0161(15) 0.0124(12) 0.0094(11) -0.0016(10) -0.0039(12) 0.0022(12)
C2 0.0150(13) 0.0086(11) 0.0118(12) -0.0008(9) -0.0028(13) 0.0003(12)
C3 0.0144(14) 0.0092(12) 0.0111(13) 0.0003(9) -0.0004(10) 0.0009(10)
C4 0.0137(14) 0.0132(13) 0.0087(12) 0.0022(10) 0.0004(10) 0.0030(11)
C5 0.0122(14) 0.0193(15) 0.0100(13) -0.0015(11) -0.0003(11) 0.0026(11)
C6 0.0128(15) 0.0333(18) 0.0115(13) -0.0011(12) -0.0020(11) 0.0001(13)
C7 0.0202(17) 0.0407(18) 0.0059(12) -0.0046(12) -0.0004(12) 0.0060(15)
C8 0.0179(14) 0.0331(16) 0.0136(13) -0.0054(12) 0.0025(14) 0.0012(16)
C9 0.0115(15) 0.0258(16) 0.0140(13) 0.0022(11) 0.0024(10) 0.0042(12)
C10 0.0187(15) 0.0338(19) 0.0120(14) 0.0092(13) 0.0006(12) 0.0076(14)
C11 0.0238(18) 0.0373(19) 0.0218(16) 0.0131(15) 0.0005(13) 0.0126(15)
C12 0.0291(18) 0.055(2) 0.0121(14) 0.0114(14) -0.0014(16) 0.008(2)
C13 0.038(2) 0.0252(17) 0.0132(14) -0.0025(12) -0.0025(13) 0.0032(15)
C14 0.0252(17) 0.0252(17) 0.0169(15) 0.0008(13) -0.0050(13) -0.0036(14)
C15 0.0221(18) 0.039(2) 0.0153(15) 0.0000(14) 0.0011(13) -0.0008(15)
C16 0.038(3) 0.075(3) 0.0238(19) -0.006(2) 0.0137(16) 0.008(2)
C17 0.0317(18) 0.0273(19) 0.0136(13) 0.0063(12) -0.0014(13) -0.0073(14)
C18 0.044(2) 0.028(2) 0.0273(18) 0.0037(15) 0.0109(17) -0.0104(17)
C19 0.0264(17) 0.0111(14) 0.0135(14) 0.0012(11) -0.0001(12) -0.0064(12)
C20 0.0177(15) 0.0139(14) 0.0219(16) -0.0047(12) 0.0071(13) -0.0049(12)
C21 0.0054(12) 0.0193(14) 0.0245(17) -0.0011(12) 0.0068(11) -0.0039(11)
C22 0.0176(14) 0.0165(13) 0.0162(13) -0.0064(11) 0.0007(14) -0.0033(14)
C23 0.0173(18) 0.0116(13) 0.0237(15) -0.0060(11) 0.0046(13) -0.0009(12)
C24 0.0148(13) 0.0080(12) 0.0279(16) -0.0025(13) 0.0024(14) 0.0002(10)
C25 0.0217(18) 0.0122(14) 0.0222(16) 0.0059(12) -0.0067(14) -0.0009(12)
C26 0.0165(17) 0.0168(15) 0.0303(17) 0.0010(13) -0.0060(12) -0.0013(12)
C27 0.0136(15) 0.0166(15) 0.0373(17) 0.0024(12) -0.0032(12) 0.0022(12)
C28 0.0178(17) 0.0231(15) 0.0259(16) 0.0041(12) 0.0048(13) 0.0006(14)

loop_
_atom_type_symbol
_atom_type_description
_atom_type_scat_dispersion_real
_atom_type_scat_dispersion_imag
_atom_type_scat_source
C C 0.0033 0.0016 'International Tables Vol C Tables 4.2.6.8 and 6.1.1.4'
H H 0.0000 0.0000 'International Tables Vol C Tables 4.2.6.8 and 6.1.1.4'
N N 0.0061 0.0033 'International Tables Vol C Tables 4.2.6.8 and 6.1.1.4'
Si Si 0.0817 0.0704 'International Tables Vol C Tables 4.2.6.8 and 6.1.1.4'
P P 0.1023 0.0942 'International Tables Vol C Tables 4.2.6.8 and 6.1.1.4'
Zr Zr -2.9673 0.5597 'International Tables Vol C Tables 4.2.6.8 and 6.1.1.4'

loop_
_geom_angle_atom_site_label_1
_geom_angle_atom_site_label_2
_geom_angle_atom_site_label_3
_geom_angle
C19 Zr C22 84.15(11)
C19 Zr C20 34.88(11)
C22 Zr C20 64.18(11)
C19 Zr C23 83.95(11)
C22 Zr C23 34.13(11)
C20 Zr C23 82.81(11)
C19 Zr C25 34.37(11)
C22 Zr C25 82.57(11)
C20 Zr C25 63.87(12)
C23 Zr C25 63.91(11)
C19 Zr C21 64.62(11)
C22 Zr C21 33.91(10)
C20 Zr C21 34.12(11)
C23 Zr C21 63.33(10)
C25 Zr C21 81.76(11)
C19 Zr C24 64.30(11)
C22 Zr C24 63.18(11)
C20 Zr C24 81.96(11)
C23 Zr C24 33.71(11)
C25 Zr C24 34.08(11)
C21 Zr C24 80.93(10)
C19 Zr C3 139.09(10)
C22 Zr C3 130.26(10)
C20 Zr C3 132.80(10)
C23 Zr C3 136.73(10)
C25 Zr C3 146.00(10)
C21 Zr C3 129.55(10)
C24 Zr C3 144.83(10)
C19 Zr C2 106.29(10)
C22 Zr C2 147.73(11)
C20 Zr C2 107.30(11)
C23 Zr C2 169.31(10)
C25 Zr C2 123.26(10)
C21 Zr C2 123.48(11)
C24 Zr C2 148.93(11)
C3 Zr C2 32.85(9)
C19 Zr C4 154.83(10)
C22 Zr C4 97.96(10)
C20 Zr C4 124.68(10)
C23 Zr C4 111.75(10)
C25 Zr C4 170.76(10)
C21 Zr C4 103.85(10)
C24 Zr C4 138.67(10)
C3 Zr C4 32.31(9)
C2 Zr C4 59.87(9)
C19 Zr C1 82.95(10)
C22 Zr C1 127.31(11)
C20 Zr C1 76.81(10)
C23 Zr C1 158.66(11)
C25 Zr C1 111.23(10)
C21 Zr C1 95.75(10)
C24 Zr C1 145.30(10)
C3 Zr C1 59.38(9)
C2 Zr C1 30.62(10)
C4 Zr C1 75.83(8)
C19 Zr C5 130.42(11)
C22 Zr C5 76.74(10)
C20 Zr C5 96.43(11)
C23 Zr C5 102.56(10)
C25 Zr C5 156.37(11)
C21 Zr C5 74.71(10)
C24 Zr C5 136.26(10)
C3 Zr C5 57.09(9)
C2 Zr C5 73.36(9)
C4 Zr C5 29.61(9)
C1 Zr C5 73.86(9)
C15 N C17 115.4(3)
C15 N Si 118.2(2)
C17 N Si 124.4(2)
N Si C14 110.28(14)
N Si C1 110.95(14)
C14 Si C1 109.99(15)
N Si C13 110.35(16)
C14 Si C13 107.19(16)
C1 Si C13 107.98(14)
C27 P C26 98.94(14)
C27 P C28 100.38(15)
C26 P C28 100.47(15)
C27 P Zr 119.94(10)
C26 P Zr 116.20(11)
C28 P Zr 117.41(11)
C2 C1 Si 119.9(2)
C2 C1 Zr 69.90(16)
Si C1 Zr 126.36(14)
C1 C2 C3 131.3(3)
C1 C2 Zr 79.48(16)
C3 C2 Zr 71.05(15)
C2 C3 C4 129.7(3)
C2 C3 Zr 76.09(16)
C4 C3 Zr 79.19(17)
C5 C4 C3 126.6(3)
C5 C4 C9 115.4(3)
C3 C4 C9 117.8(3)
C5 C4 Zr 79.51(17)
C3 C4 Zr 68.51(15)
C9 C4 Zr 123.51(19)
C4 C5 C6 119.3(3)
C4 C5 Zr 70.88(16)
C6 C5 Zr 131.5(2)
C5 C6 C7 111.0(3)
C6 C7 C8 108.9(2)
C6 C7 C10 110.4(2)
C8 C7 C10 87.3(2)
C7 C8 C9 85.9(2)
C4 C9 C8 108.6(2)
C4 C9 C10 109.1(2)
C8 C9 C10 87.3(2)
C11 C10 C12 107.9(3)
C11 C10 C9 118.9(3)
C12 C10 C9 111.9(3)
C11 C10 C7 120.2(3)
C12 C10 C7 111.4(3)
C9 C10 C7 85.3(2)
N C15 C16 114.9(3)
N C17 C18 114.5(3)
C25 C19 C20 127.4(3)
C25 C19 Zr 74.89(19)
C20 C19 Zr 73.87(18)
C21 C20 C19 128.5(3)
C21 C20 Zr 73.91(17)
C19 C20 Zr 71.25(17)
C22 C21 C20 129.0(3)
C22 C21 Zr 71.74(17)
C20 C21 Zr 71.98(17)
C21 C22 C23 129.0(3)
C21 C22 Zr 74.35(17)
C23 C22 Zr 73.98(18)
C24 C23 C22 127.5(3)
C24 C23 Zr 73.80(17)
C22 C23 Zr 71.89(16)
C23 C24 C25 129.6(3)
C23 C24 Zr 72.49(17)
C25 C24 Zr 72.35(17)
C19 C25 C24 128.5(3)
C19 C25 Zr 70.74(18)
C24 C25 Zr 73.58(17)

loop_
_geom_bond_atom_site_label_1
_geom_bond_atom_site_label_2
_geom_bond_distance
Zr C19 2.364(3)
Zr C22 2.390(3)
Zr C20 2.398(3)
Zr C23 2.416(3)
Zr C25 2.417(3)
Zr C21 2.423(3)
Zr C24 2.433(3)
Zr C3 2.484(3)
Zr C2 2.549(3)
Zr C4 2.622(3)
Zr C1 2.669(3)
Zr C5 2.729(3)
N C15 1.462(4)
N C17 1.467(4)
N Si 1.723(3)
Si C14 1.861(3)
Si C1 1.866(3)
Si C13 1.881(3)
P C27 1.822(3)
P C26 1.825(3)
P C28 1.835(3)
C1 C2 1.382(4)
C2 C3 1.424(4)
C3 C4 1.426(4)
C4 C5 1.371(4)
C4 C9 1.527(4)
C5 C6 1.518(4)
C6 C7 1.527(4)
C7 C8 1.555(5)
C7 C10 1.565(5)
C8 C9 1.556(4)
C9 C10 1.564(4)
C10 C11 1.523(5)
C10 C12 1.541(4)
C15 C16 1.523(5)
C17 C18 1.516(5)
C19 C25 1.414(5)
C19 C20 1.427(5)
C20 C21 1.414(4)
C21 C22 1.404(4)
C22 C23 1.411(5)
C23 C24 1.406(5)
C24 C25 1.421(5)

loop_
_geom_torsion_atom_site_label_1
_geom_torsion_atom_site_label_2
_geom_torsion_atom_site_label_3
_geom_torsion_atom_site_label_4
_geom_torsion
C15 N Si C14 -176.8(2)
C17 N Si C14 -13.3(3)
C15 N Si C1 61.0(3)
C17 N Si C1 -135.4(3)
C15 N Si C13 -58.6(3)
C17 N Si C13 104.9(3)
C19 Zr P C27 -38.99(15)
C22 Zr P C27 57.22(16)
C20 Zr P C27 -36.84(18)
C23 Zr P C27 45.78(15)
C25 Zr P C27 -17.19(15)
C21 Zr P C27 29.8(2)
C24 Zr P C27 17.05(15)
C3 Zr P C27 -175.80(14)
C2 Zr P C27 -143.12(14)
C4 Zr P C27 157.63(14)
C1 Zr P C27 -126.93(14)
C5 Zr P C27 152.43(14)
C19 Zr P C26 79.92(14)
C22 Zr P C26 176.13(15)
C20 Zr P C26 82.06(18)
C23 Zr P C26 164.69(14)
C25 Zr P C26 101.72(15)
C21 Zr P C26 148.7(2)
C24 Zr P C26 135.96(15)
C3 Zr P C26 -56.89(14)
C2 Zr P C26 -24.21(13)
C4 Zr P C26 -83.47(14)
C1 Zr P C26 -8.03(14)
C5 Zr P C26 -88.67(14)
C19 Zr P C28 -161.19(14)
C22 Zr P C28 -64.98(15)
C20 Zr P C28 -159.04(17)
C23 Zr P C28 -76.42(14)
C25 Zr P C28 -139.39(15)
C21 Zr P C28 -92.4(2)
C24 Zr P C28 -105.15(15)
C3 Zr P C28 62.00(14)
C2 Zr P C28 94.68(13)
C4 Zr P C28 35.43(14)
C1 Zr P C28 110.87(13)
C5 Zr P C28 30.23(14)
N Si C1 C2 161.3(2)
C14 Si C1 C2 39.0(3)
C13 Si C1 C2 -77.7(3)
N Si C1 Zr 75.2(2)
C14 Si C1 Zr -47.1(2)
C13 Si C1 Zr -163.73(18)
C19 Zr C1 C2 -139.81(18)
C22 Zr C1 C2 143.10(18)
C20 Zr C1 C2 -174.7(2)
C23 Zr C1 C2 167.7(3)
C25 Zr C1 C2 -119.92(18)
C21 Zr C1 C2 156.71(18)
C24 Zr C1 C2 -120.9(2)
C3 Zr C1 C2 23.55(17)
C4 Zr C1 C2 53.83(18)
C5 Zr C1 C2 84.47(18)
C19 Zr C1 Si -26.9(2)
C22 Zr C1 Si -104.0(2)
C20 Zr C1 Si -61.78(19)
C23 Zr C1 Si -79.4(3)
C25 Zr C1 Si -7.0(2)
C21 Zr C1 Si -90.4(2)
C24 Zr C1 Si -8.0(3)
C3 Zr C1 Si 136.5(2)
C2 Zr C1 Si 112.9(3)
C4 Zr C1 Si 166.8(2)
C5 Zr C1 Si -162.6(2)
Si C1 C2 C3 -174.1(3)
Zr C1 C2 C3 -52.9(3)
Si C1 C2 Zr -121.19(19)
C19 Zr C2 C1 41.85(19)
C22 Zr C2 C1 -63.4(2)
C20 Zr C2 C1 5.4(2)
C23 Zr C2 C1 -155.2(6)
C25 Zr C2 C1 75.1(2)
C21 Zr C2 C1 -28.1(2)
C24 Zr C2 C1 108.9(2)
C3 Zr C2 C1 -140.7(3)
C4 Zr C2 C1 -115.2(2)
C5 Zr C2 C1 -86.30(18)
C19 Zr C2 C3 -177.49(18)
C22 Zr C2 C3 77.2(3)
C20 Zr C2 C3 146.04(18)
C23 Zr C2 C3 -14.6(7)
C25 Zr C2 C3 -144.28(18)
C21 Zr C2 C3 112.51(19)
C24 Zr C2 C3 -110.5(2)
C4 Zr C2 C3 25.49(17)
C1 Zr C2 C3 140.7(3)
C5 Zr C2 C3 54.36(18)
C1 C2 C3 C4 -6.8(5)
Zr C2 C3 C4 -62.8(3)
C1 C2 C3 Zr 56.1(3)
C19 Zr C3 C2 3.7(3)
C22 Zr C3 C2 -137.0(2)
C20 Zr C3 C2 -46.6(2)
C23 Zr C3 C2 176.1(2)
C25 Zr C3 C2 60.8(3)
C21 Zr C3 C2 -92.3(2)
C24 Zr C3 C2 122.9(2)
C4 Zr C3 C2 -135.9(3)
C1 Zr C3 C2 -22.03(18)
C5 Zr C3 C2 -111.9(2)
C19 Zr C3 C4 139.53(18)
C22 Zr C3 C4 -1.1(2)
C20 Zr C3 C4 89.2(2)
C23 Zr C3 C4 -48.1(2)
C25 Zr C3 C4 -163.35(19)
C21 Zr C3 C4 43.5(2)
C24 Zr C3 C4 -101.2(2)
C2 Zr C3 C4 135.9(3)
C1 Zr C3 C4 113.82(19)
C5 Zr C3 C4 23.91(16)
C2 C3 C4 C5 4.0(5)
Zr C3 C4 C5 -57.5(3)
C2 C3 C4 C9 179.1(3)
Zr C3 C4 C9 117.6(2)
C2 C3 C4 Zr 61.5(3)
C19 Zr C4 C5 48.8(3)
C22 Zr C4 C5 -44.4(2)
C20 Zr C4 C5 19.6(2)
C23 Zr C4 C5 -76.82(19)
C25 Zr C4 C5 -137.0(6)
C21 Zr C4 C5 -10.35(19)
C24 Zr C4 C5 -102.3(2)
C3 Zr C4 C5 136.5(3)
C2 Zr C4 C5 110.6(2)
C1 Zr C4 C5 82.18(18)
C19 Zr C4 C3 -87.7(3)
C22 Zr C4 C3 179.13(17)
C20 Zr C4 C3 -116.85(18)
C23 Zr C4 C3 146.71(17)
C25 Zr C4 C3 86.5(7)
C21 Zr C4 C3 -146.83(17)
C24 Zr C4 C3 121.20(19)
C2 Zr C4 C3 -25.91(17)
C1 Zr C4 C3 -54.29(17)
C5 Zr C4 C3 -136.5(3)
C19 Zr C4 C9 162.4(2)
C22 Zr C4 C9 69.2(2)
C20 Zr C4 C9 133.2(2)
C23 Zr C4 C9 36.8(3)
C25 Zr C4 C9 -23.4(8)
C21 Zr C4 C9 103.3(2)
C24 Zr C4 C9 11.3(3)
C3 Zr C4 C9 -109.9(3)
C2 Zr C4 C9 -135.8(3)
C1 Zr C4 C9 -164.2(2)
C5 Zr C4 C9 113.6(3)
C3 C4 C5 C6 -179.4(3)
C9 C4 C5 C6 5.4(4)
Zr C4 C5 C6 127.6(3)
C3 C4 C5 Zr 53.0(3)
C9 C4 C5 Zr -122.2(2)
C19 Zr C5 C4 -155.15(18)
C22 Zr C5 C4 134.6(2)
C20 Zr C5 C4 -163.86(18)
C23 Zr C5 C4 112.10(18)
C25 Zr C5 C4 164.2(3)
C21 Zr C5 C4 169.58(19)
C24 Zr C5 C4 111.1(2)
C3 Zr C5 C4 -26.00(17)
C2 Zr C5 C4 -57.68(18)
C1 Zr C5 C4 -89.63(18)
C19 Zr C5 C6 92.2(3)
C22 Zr C5 C6 22.0(3)
C20 Zr C5 C6 83.5(3)
C23 Zr C5 C6 -0.5(3)
C25 Zr C5 C6 51.5(4)
C21 Zr C5 C6 56.9(3)
C24 Zr C5 C6 -1.6(3)
C3 Zr C5 C6 -138.6(3)
C2 Zr C5 C6 -170.3(3)
C4 Zr C5 C6 -112.6(3)
C1 Zr C5 C6 157.7(3)
C4 C5 C6 C7 -4.5(4)
Zr C5 C6 C7 85.2(3)
C5 C6 C7 C8 -45.4(4)
C5 C6 C7 C10 48.9(3)
C6 C7 C8 C9 82.7(3)
C10 C7 C8 C9 -28.0(2)
C5 C4 C9 C8 43.4(3)
C3 C4 C9 C8 -132.3(3)
Zr C4 C9 C8 -50.7(3)
C5 C4 C9 C10 -50.3(4)
C3 C4 C9 C10 134.0(3)
Zr C4 C9 C10 -144.5(2)
C7 C8 C9 C4 -81.3(2)
C7 C8 C9 C10 28.0(2)
C4 C9 C10 C11 -41.1(4)
C8 C9 C10 C11 -149.8(3)
C4 C9 C10 C12 -167.9(3)
C8 C9 C10 C12 83.4(3)
C4 C9 C10 C7 81.0(3)
C8 C9 C10 C7 -27.8(2)
C6 C7 C10 C11 39.4(4)
C8 C7 C10 C11 148.6(3)
C6 C7 C10 C12 166.9(3)
C8 C7 C10 C12 -83.9(3)
C6 C7 C10 C9 -81.4(3)
C8 C7 C10 C9 27.8(2)
C17 N C15 C16 -61.6(4)
Si N C15 C16 103.4(3)
C15 N C17 C18 -58.9(4)
Si N C17 C18 137.1(3)
C22 Zr C19 C25 -85.4(2)
C20 Zr C19 C25 -137.2(3)
C23 Zr C19 C25 -51.06(19)
C21 Zr C19 C25 -114.4(2)
C24 Zr C19 C25 -22.39(18)
C3 Zr C19 C25 123.7(2)
C2 Zr C19 C25 125.8(2)
C4 Zr C19 C25 178.4(2)
C1 Zr C19 C25 145.8(2)
C5 Zr C19 C25 -152.43(18)
C22 Zr C19 C20 51.78(19)
C23 Zr C19 C20 86.10(19)
C25 Zr C19 C20 137.2(3)
C21 Zr C19 C20 22.79(17)
C24 Zr C19 C20 114.8(2)
C3 Zr C19 C20 -99.1(2)
C2 Zr C19 C20 -97.05(19)
C4 Zr C19 C20 -44.5(3)
C1 Zr C19 C20 -77.02(19)
C5 Zr C19 C20 -15.3(2)
C25 C19 C20 C21 5.8(5)
Zr C19 C20 C21 -50.0(3)
C25 C19 C20 Zr 55.7(3)
C19 Zr C20 C21 141.4(3)
C22 Zr C20 C21 21.64(18)
C23 Zr C20 C21 51.67(19)
C25 Zr C20 C21 116.1(2)
C24 Zr C20 C21 85.67(19)
C3 Zr C20 C21 -100.4(2)
C2 Zr C20 C21 -124.78(18)
C4 Zr C20 C21 -59.9(2)
C1 Zr C20 C21 -122.0(2)
C5 Zr C20 C21 -50.25(19)
C22 Zr C20 C19 -119.7(2)
C23 Zr C20 C19 -89.73(19)
C25 Zr C20 C19 -25.31(18)
C21 Zr C20 C19 -141.4(3)
C24 Zr C20 C19 -55.72(19)
C3 Zr C20 C19 118.22(19)
C2 Zr C20 C19 93.83(19)
C4 Zr C20 C19 158.75(17)
C1 Zr C20 C19 96.64(19)
C5 Zr C20 C19 168.36(18)
C19 C20 C21 C22 2.4(6)
Zr C20 C21 C22 -46.6(3)
C19 C20 C21 Zr 49.0(3)
C19 Zr C21 C22 120.2(2)
C20 Zr C21 C22 143.5(3)
C23 Zr C21 C22 24.04(18)
C25 Zr C21 C22 88.9(2)
C24 Zr C21 C22 54.45(19)
C3 Zr C21 C22 -105.89(19)
C2 Zr C21 C22 -146.43(17)
C4 Zr C21 C22 -83.61(19)
C1 Zr C21 C22 -160.40(18)
C5 Zr C21 C22 -88.89(19)
C19 Zr C21 C20 -23.26(19)
C22 Zr C21 C20 -143.5(3)
C23 Zr C21 C20 -119.4(2)
C25 Zr C21 C20 -54.6(2)
C24 Zr C21 C20 -89.0(2)
C3 Zr C21 C20 110.6(2)
C2 Zr C21 C20 70.1(2)
C4 Zr C21 C20 132.91(18)
C1 Zr C21 C20 56.11(19)
C5 Zr C21 C20 127.6(2)
C20 C21 C22 C23 -6.7(5)
Zr C21 C22 C23 -53.4(3)
C20 C21 C22 Zr 46.7(3)
C19 Zr C22 C21 -51.70(19)
C20 Zr C22 C21 -21.76(18)
C23 Zr C22 C21 -139.5(3)
C25 Zr C22 C21 -86.27(19)
C24 Zr C22 C21 -115.8(2)
C3 Zr C22 C21 103.64(19)
C2 Zr C22 C21 59.8(3)
C4 Zr C22 C21 103.03(18)
C1 Zr C22 C21 24.8(2)
C5 Zr C22 C21 82.23(19)
C19 Zr C22 C23 87.84(19)
C20 Zr C22 C23 117.8(2)
C25 Zr C22 C23 53.27(19)
C21 Zr C22 C23 139.5(3)
C24 Zr C22 C23 23.73(18)
C3 Zr C22 C23 -116.82(19)
C2 Zr C22 C23 -160.70(19)
C4 Zr C22 C23 -117.43(18)
C1 Zr C22 C23 164.35(17)
C5 Zr C22 C23 -138.2(2)
C21 C22 C23 C24 2.0(5)
Zr C22 C23 C24 -51.6(3)
C21 C22 C23 Zr 53.5(3)
C19 Zr C23 C24 51.18(19)
C22 Zr C23 C24 139.7(3)
C20 Zr C23 C24 86.28(19)
C25 Zr C23 C24 21.91(18)
C21 Zr C23 C24 115.8(2)
C3 Zr C23 C24 -123.8(2)
C2 Zr C23 C24 -112.3(6)
C4 Zr C23 C24 -149.17(17)
C1 Zr C23 C24 103.5(3)
C5 Zr C23 C24 -178.70(18)
C19 Zr C23 C22 -88.49(19)
C20 Zr C23 C22 -53.39(19)
C25 Zr C23 C22 -117.8(2)
C21 Zr C23 C22 -23.90(17)
C24 Zr C23 C22 -139.7(3)
C3 Zr C23 C22 96.5(2)
C2 Zr C23 C22 108.0(6)
C4 Zr C23 C22 71.16(19)
C1 Zr C23 C22 -36.1(4)
C5 Zr C23 C22 41.6(2)
C22 C23 C24 C25 3.2(5)
Zr C23 C24 C25 -47.7(3)
C22 C23 C24 Zr 50.9(3)
C19 Zr C24 C23 -120.7(2)
C22 Zr C24 C23 -24.01(18)
C20 Zr C24 C23 -89.08(19)
C25 Zr C24 C23 -143.3(3)
C21 Zr C24 C23 -54.58(18)
C3 Zr C24 C23 98.6(2)
C2 Zr C24 C23 160.6(2)
C4 Zr C24 C23 46.1(2)
C1 Zr C24 C23 -141.6(2)
C5 Zr C24 C23 1.8(2)
C19 Zr C24 C25 22.57(19)
C22 Zr C24 C25 119.3(2)
C20 Zr C24 C25 54.19(19)
C23 Zr C24 C25 143.3(3)
C21 Zr C24 C25 88.7(2)
C3 Zr C24 C25 -118.1(2)
C2 Zr C24 C25 -56.1(3)
C4 Zr C24 C25 -170.61(18)
C1 Zr C24 C25 1.7(3)
C5 Zr C24 C25 145.11(19)
C20 C19 C25 C24 -6.7(5)
Zr C19 C25 C24 48.7(3)
C20 C19 C25 Zr -55.3(3)
C23 C24 C25 C19 0.1(5)
Zr C24 C25 C19 -47.6(3)
C23 C24 C25 Zr 47.7(3)
C22 Zr C25 C19 90.5(2)
C20 Zr C25 C19 25.66(18)
C23 Zr C25 C19 120.5(2)
C21 Zr C25 C19 56.26(19)
C24 Zr C25 C19 142.2(3)
C3 Zr C25 C19 -103.1(2)
C2 Zr C25 C19 -68.6(2)
C4 Zr C25 C19 -175.6(6)
C1 Zr C25 C19 -36.7(2)
C5 Zr C25 C19 61.5(3)
C19 Zr C25 C24 -142.2(3)
C22 Zr C25 C24 -51.73(19)
C20 Zr C25 C24 -116.6(2)
C23 Zr C25 C24 -21.69(18)
C21 Zr C25 C24 -85.96(19)
C3 Zr C25 C24 114.7(2)
C2 Zr C25 C24 149.17(18)
C4 Zr C25 C24 42.1(8)
C1 Zr C25 C24 -178.97(17)
C5 Zr C25 C24 -80.7(3)
